data_2223952
loop_
_publ_author_name
'Gowda, B. Thimme'
'Tokar\<c\'ik, Miroslav'
'Ko\<z\'i\<sek, Jozef'
'Suchetan, P. A.'
'Fuess, Hartmut'

_publ_section_title
;
 Phenyl 4-methylbenzoate
;
_journal_coeditor_code OM2279
_journal_issue 11
_journal_name_full 'Acta Crystallographica Section E'
_journal_page_first o2620
_journal_paper_doi 10.1107/S1600536809039361
_journal_volume 65
_journal_year 2009
_chemical_formula_iupac 'C14 H12 O2'
_chemical_formula_moiety 'C14 H12 O2'
_chemical_formula_sum 'C14 H12 O2'
_chemical_formula_weight 212.24
_chemical_name_systematic
;
Phenyl 4-methylbenzoate
;
_space_group_IT_number 14
_symmetry_cell_setting monoclinic
_symmetry_space_group_name_Hall '-P 2ybc'
_symmetry_space_group_name_H-M 'P 1 21/c 1'
_atom_sites_solution_hydrogens geom
_atom_sites_solution_primary direct
_atom_sites_solution_secondary difmap
_audit_creation_method 'WinGX routine CIF_UPDATE'
_cell_angle_alpha 90
_cell_angle_beta 110.911(4)
_cell_angle_gamma 90
_cell_formula_units_Z 4
_cell_length_a 12.3440(4)
_cell_length_b 8.1332(2)
_cell_length_c 12.1545(4)
_cell_measurement_reflns_used 9248
_cell_measurement_temperature 295(2)
_cell_measurement_theta_max 29.2542
_cell_measurement_theta_min 3.0739
_cell_volume 1139.89(7)
_computing_cell_refinement
;
CrysAlis RED (Oxford Diffraction , 2009)
;
_computing_data_collection
;
CrysAlis CCD (Oxford Diffraction, 2009)
;
_computing_data_reduction
;
CrysAlis RED (Oxford Diffraction , 2009)
;
_computing_molecular_graphics
;
ORTEP-3 (Farrugia, 1997) and DIAMOND (Brandenburg, 2002)
;
_computing_publication_material
;
SHELXL97 (Sheldrick, 2008), PLATON (Spek, 2009) and WinGX
(Farrugia, 1999)
;
_computing_structure_refinement 'SHELXL97 (Sheldrick, 2008)'
_computing_structure_solution 'SHELXS97 (Sheldrick, 2008)'
_diffrn_ambient_temperature 295(2)
_diffrn_detector_area_resol_mean 10.434
_diffrn_measured_fraction_theta_full 1
_diffrn_measured_fraction_theta_max 1
_diffrn_measurement_device_type 'Oxford Diffraction Xcalibur diffractometer with a Ruby (Gemini Mo) detector'
_diffrn_measurement_method \w
_diffrn_radiation_monochromator graphite
_diffrn_radiation_type MoK\a
_diffrn_radiation_wavelength 0.71073
_diffrn_reflns_av_R_equivalents 0.0271
_diffrn_reflns_limit_h_max 15
_diffrn_reflns_limit_h_min -15
_diffrn_reflns_limit_k_max 9
_diffrn_reflns_limit_k_min -9
_diffrn_reflns_limit_l_max 14
_diffrn_reflns_limit_l_min -14
_diffrn_reflns_number 20946
_diffrn_reflns_theta_full 25.6
_diffrn_reflns_theta_max 25.6
_diffrn_reflns_theta_min 3.06
_diffrn_standards_decay_% 1.0
_diffrn_standards_interval_time 120
_diffrn_standards_number 3
_exptl_absorpt_coefficient_mu 0.082
_exptl_absorpt_correction_T_max 0.98
_exptl_absorpt_correction_T_min 0.96
_exptl_absorpt_correction_type multi-scan
_exptl_absorpt_process_details '(CrysAlis RED; Oxford Diffraction, 2009)'
_exptl_crystal_colour colourless
_exptl_crystal_density_diffrn 1.237
_exptl_crystal_density_method 'not measured'
_exptl_crystal_description block
_exptl_crystal_F_000 448
_exptl_crystal_size_max 0.52
_exptl_crystal_size_mid 0.46
_exptl_crystal_size_min 0.32
_refine_diff_density_max 0.226
_refine_diff_density_min -0.155
_refine_ls_extinction_method none
_refine_ls_goodness_of_fit_ref 1.027
_refine_ls_hydrogen_treatment constr
_refine_ls_matrix_type full
_refine_ls_number_parameters 146
_refine_ls_number_reflns 2138
_refine_ls_number_restraints 0
_refine_ls_restrained_S_all 1.027
_refine_ls_R_factor_all 0.0669
_refine_ls_R_factor_gt 0.0463
_refine_ls_shift/su_max 0.001
_refine_ls_shift/su_mean 0.000
_refine_ls_structure_factor_coef Fsqd
_refine_ls_weighting_details 'calc w=1/[\s^2^(Fo^2^)+(0.0889P)^2^+0.0575P] where P=(Fo^2^+2Fc^2^)/3'
_refine_ls_weighting_scheme calc
_refine_ls_wR_factor_gt 0.1341
_refine_ls_wR_factor_ref 0.1452
_reflns_number_gt 1468
_reflns_number_total 2138
_reflns_threshold_expression I>2\s(I)
_cod_data_source_file om2279.cif
_cod_data_source_block I
_cod_original_cell_volume 1139.89(6)
_cod_original_sg_symbol_H-M 'P 21/c'
_cod_database_code 2223952
_cod_database_fobs_code 2223952

loop_
_symmetry_equiv_pos_as_xyz
'x, y, z'
'-x, y+1/2, -z+1/2'
'-x, -y, -z'
'x, -y-1/2, z-1/2'

loop_
_atom_site_type_symbol
_atom_site_label
_atom_site_fract_x
_atom_site_fract_y
_atom_site_fract_z
_atom_site_U_iso_or_equiv
_atom_site_adp_type
_atom_site_calc_flag
_atom_site_refinement_flags
_atom_site_occupancy
_atom_site_disorder_assembly
_atom_site_disorder_group
C C1 0.44050(14) 0.7055(2) 0.52718(13) 0.0649(4) Uani d . 1 . .
C C2 0.42337(16) 0.6054(2) 0.60914(16) 0.0826(5) Uani d . 1 . .
H H2 0.3509 0.559 0.5955 0.099 Uiso calc R 1 . .
C C3 0.51407(17) 0.5731(2) 0.71233(15) 0.0847(6) Uani d . 1 . .
H H3 0.503 0.5045 0.7686 0.102 Uiso calc R 1 . .
C C4 0.61978(16) 0.6415(2) 0.73202(15) 0.0809(5) Uani d . 1 . .
H H4 0.681 0.6201 0.8019 0.097 Uiso calc R 1 . .
C C5 0.63602(14) 0.7415(2) 0.64933(16) 0.0792(5) Uani d . 1 . .
H H5 0.7085 0.7882 0.6634 0.095 Uiso calc R 1 . .
C C6 0.54637(15) 0.7745(2) 0.54505(15) 0.0737(5) Uani d . 1 . .
H H6 0.5577 0.8419 0.4883 0.088 Uiso calc R 1 . .
C C7 0.26747(13) 0.84141(18) 0.41132(13) 0.0602(4) Uani d . 1 . .
C C8 0.17152(12) 0.83643(17) 0.29559(12) 0.0558(4) Uani d . 1 . .
C C9 0.17601(13) 0.74161(18) 0.20301(13) 0.0629(4) Uani d . 1 . .
H H9 0.2427 0.6822 0.2108 0.075 Uiso calc R 1 . .
C C10 0.08196(13) 0.73479(19) 0.09922(14) 0.0660(4) Uani d . 1 . .
H H10 0.0868 0.6716 0.0374 0.079 Uiso calc R 1 . .
C C11 -0.01947(13) 0.81929(18) 0.08448(13) 0.0633(4) Uani d . 1 . .
C C12 -0.02227(14) 0.9156(2) 0.17716(15) 0.0718(5) Uani d . 1 . .
H H12 -0.0889 0.9754 0.1691 0.086 Uiso calc R 1 . .
C C13 0.07132(14) 0.92496(18) 0.28101(14) 0.0679(4) Uani d . 1 . .
H H13 0.0674 0.9911 0.3419 0.082 Uiso calc R 1 . .
C C14 -0.12267(15) 0.8048(2) -0.02748(15) 0.0835(5) Uani d . 1 . .
H H14A -0.1656 0.906 -0.042 0.125 Uiso calc PR 0.5 . .
H H14B -0.1715 0.7167 -0.0203 0.125 Uiso calc PR 0.5 . .
H H14C -0.097 0.7825 -0.0918 0.125 Uiso calc PR 0.5 . .
H H14D -0.1924 0.8088 -0.0098 0.125 Uiso d PR 0.5 . .
H H14E -0.1192 0.7023 -0.0652 0.125 Uiso d PR 0.5 . .
H H14F -0.1224 0.8941 -0.0791 0.125 Uiso d PR 0.5 . .
O O1 0.35063(10) 0.72961(15) 0.41782(10) 0.0865(4) Uani d . 1 . .
O O2 0.27223(9) 0.92969(13) 0.49154(9) 0.0758(4) Uani d . 1 . .

loop_
_atom_site_aniso_label
_atom_site_aniso_U_11
_atom_site_aniso_U_22
_atom_site_aniso_U_33
_atom_site_aniso_U_12
_atom_site_aniso_U_13
_atom_site_aniso_U_23
C1 0.0612(9) 0.0712(10) 0.0534(8) 0.0089(8) 0.0095(7) -0.0108(7)
C2 0.0734(11) 0.0913(12) 0.0790(11) -0.0181(9) 0.0221(9) -0.0136(10)
C3 0.1043(15) 0.0767(11) 0.0670(11) -0.0104(10) 0.0230(10) 0.0040(8)
C4 0.0817(12) 0.0714(10) 0.0689(11) 0.0066(9) 0.0016(9) -0.0025(8)
C5 0.0599(10) 0.0815(12) 0.0842(12) -0.0029(8) 0.0110(9) -0.0022(9)
C6 0.0729(11) 0.0763(11) 0.0705(10) 0.0036(9) 0.0238(9) 0.0047(8)
C7 0.0624(9) 0.0576(8) 0.0608(9) -0.0016(7) 0.0222(7) -0.0014(7)
C8 0.0562(8) 0.0526(8) 0.0581(8) -0.0029(6) 0.0198(7) 0.0001(6)
C9 0.0572(9) 0.0656(9) 0.0629(9) 0.0044(7) 0.0178(7) -0.0038(7)
C10 0.0642(10) 0.0704(10) 0.0597(9) -0.0018(8) 0.0176(8) -0.0059(7)
C11 0.0589(9) 0.0602(9) 0.0651(9) -0.0043(7) 0.0153(7) 0.0109(7)
C12 0.0622(10) 0.0683(10) 0.0806(11) 0.0143(8) 0.0204(8) 0.0094(8)
C13 0.0733(10) 0.0615(9) 0.0697(10) 0.0077(8) 0.0264(8) -0.0012(7)
C14 0.0669(10) 0.0899(12) 0.0778(11) -0.0072(9) 0.0063(9) 0.0131(9)
O1 0.0739(8) 0.1056(9) 0.0623(7) 0.0271(7) 0.0024(6) -0.0195(6)
O2 0.0821(8) 0.0734(7) 0.0660(7) 0.0022(6) 0.0193(6) -0.0148(5)

loop_
_atom_type_symbol
_atom_type_description
_atom_type_scat_dispersion_real
_atom_type_scat_dispersion_imag
_atom_type_scat_source
C C 0.0033 0.0016 'International Tables Vol C Tables 4.2.6.8 and 6.1.1.4'
H H 0 0 'International Tables Vol C Tables 4.2.6.8 and 6.1.1.4'
O O 0.0106 0.006 'International Tables Vol C Tables 4.2.6.8 and 6.1.1.4'

loop_
_geom_angle_atom_site_label_1
_geom_angle_atom_site_label_2
_geom_angle_atom_site_label_3
_geom_angle_site_symmetry_1
_geom_angle_site_symmetry_3
_geom_angle
_geom_angle_publ_flag
C2 C1 C6 . . 121.27(15) ?
C2 C1 O1 . . 119.90(15) ?
C6 C1 O1 . . 118.65(15) ?
C1 C2 C3 . . 119.54(17) ?
C1 C2 H2 . . 120.2 ?
C3 C2 H2 . . 120.2 ?
C4 C3 C2 . . 120.02(17) ?
C4 C3 H3 . . 120 ?
C2 C3 H3 . . 120 ?
C3 C4 C5 . . 119.96(16) ?
C3 C4 H4 . . 120 ?
C5 C4 H4 . . 120 ?
C4 C5 C6 . . 120.86(17) ?
C4 C5 H5 . . 119.6 ?
C6 C5 H5 . . 119.6 ?
C1 C6 C5 . . 118.34(16) ?
C1 C6 H6 . . 120.8 ?
C5 C6 H6 . . 120.8 ?
O2 C7 O1 . . 122.75(13) ?
O2 C7 C8 . . 125.51(14) ?
O1 C7 C8 . . 111.72(12) ?
C9 C8 C13 . . 118.62(14) ?
C9 C8 C7 . . 122.54(13) ?
C13 C8 C7 . . 118.79(13) ?
C10 C9 C8 . . 120.18(14) ?
C10 C9 H9 . . 119.9 ?
C8 C9 H9 . . 119.9 ?
C9 C10 C11 . . 121.80(14) ?
C9 C10 H10 . . 119.1 ?
C11 C10 H10 . . 119.1 ?
C12 C11 C10 . . 117.44(14) ?
C12 C11 C14 . . 121.56(15) ?
C10 C11 C14 . . 121.00(15) ?
C13 C12 C11 . . 121.45(15) ?
C13 C12 H12 . . 119.3 ?
C11 C12 H12 . . 119.3 ?
C12 C13 C8 . . 120.48(15) ?
C12 C13 H13 . . 119.8 ?
C8 C13 H13 . . 119.8 ?
C11 C14 H14A . . 109.5 ?
C11 C14 H14B . . 109.5 ?
H14A C14 H14B . . 109.5 ?
C11 C14 H14C . . 109.5 ?
H14A C14 H14C . . 109.5 ?
H14B C14 H14C . . 109.5 ?
C11 C14 H14D . . 109.5 ?
C11 C14 H14E . . 109.5 ?
H14D C14 H14E . . 109.5 ?
C11 C14 H14F . . 109.5 ?
H14D C14 H14F . . 109.5 ?
H14E C14 H14F . . 109.5 ?
C7 O1 C1 . . 118.32(11) ?

loop_
_geom_bond_atom_site_label_1
_geom_bond_atom_site_label_2
_geom_bond_site_symmetry_2
_geom_bond_distance
_geom_bond_publ_flag
C1 C2 . 1.361(2) ?
C1 C6 . 1.366(2) ?
C1 O1 . 1.4082(18) ?
C2 C3 . 1.376(2) ?
C2 H2 . 0.93 ?
C3 C4 . 1.359(2) ?
C3 H3 . 0.93 ?
C4 C5 . 1.362(2) ?
C4 H4 . 0.93 ?
C5 C6 . 1.379(2) ?
C5 H5 . 0.93 ?
C6 H6 . 0.93 ?
C7 O2 . 1.1954(16) ?
C7 O1 . 1.3524(18) ?
C7 C8 . 1.481(2) ?
C8 C9 . 1.381(2) ?
C8 C13 . 1.387(2) ?
C9 C10 . 1.377(2) ?
C9 H9 . 0.93 ?
C10 C11 . 1.383(2) ?
C10 H10 . 0.93 ?
C11 C12 . 1.383(2) ?
C11 C14 . 1.500(2) ?
C12 C13 . 1.376(2) ?
C12 H12 . 0.93 ?
C13 H13 . 0.93 ?
C14 H14A . 0.96 ?
C14 H14B . 0.96 ?
C14 H14C . 0.96 ?
C14 H14D . 0.96 ?
C14 H14E . 0.96 ?
C14 H14F . 0.96 ?

loop_
_geom_torsion_atom_site_label_1
_geom_torsion_atom_site_label_2
_geom_torsion_atom_site_label_3
_geom_torsion_atom_site_label_4
_geom_torsion_site_symmetry_1
_geom_torsion_site_symmetry_2
_geom_torsion_site_symmetry_3
_geom_torsion_site_symmetry_4
_geom_torsion
_geom_torsion_publ_flag
C6 C1 C2 C3 . . . . 0.3(3) ?
O1 C1 C2 C3 . . . . 175.36(15) ?
C1 C2 C3 C4 . . . . 0.2(3) ?
C2 C3 C4 C5 . . . . -0.3(3) ?
C3 C4 C5 C6 . . . . -0.1(3) ?
C2 C1 C6 C5 . . . . -0.7(3) ?
O1 C1 C6 C5 . . . . -175.82(14) ?
C4 C5 C6 C1 . . . . 0.6(3) ?
O2 C7 C8 C9 . . . . 174.22(14) ?
O1 C7 C8 C9 . . . . -7.1(2) ?
O2 C7 C8 C13 . . . . -8.5(2) ?
O1 C7 C8 C13 . . . . 170.12(13) ?
C13 C8 C9 C10 . . . . -0.6(2) ?
C7 C8 C9 C10 . . . . 176.63(14) ?
C8 C9 C10 C11 . . . . -0.9(2) ?
C9 C10 C11 C12 . . . . 1.8(2) ?
C9 C10 C11 C14 . . . . -177.47(14) ?
C10 C11 C12 C13 . . . . -1.2(2) ?
C14 C11 C12 C13 . . . . 178.09(15) ?
C11 C12 C13 C8 . . . . -0.3(2) ?
C9 C8 C13 C12 . . . . 1.3(2) ?
C7 C8 C13 C12 . . . . -176.12(14) ?
O2 C7 O1 C1 . . . . 6.3(2) ?
C8 C7 O1 C1 . . . . -172.34(13) ?
C2 C1 O1 C7 . . . . 82.15(19) ?
C6 C1 O1 C7 . . . . -102.63(18) ?
